data_4134181
loop_
_publ_author_name
'Patel, Harshal D.'
'Tran, Thanh-Huyen'
'Sumby, Christopher J.'
'Pa\<steka, Luk\'a\<s F'
'Fallon, Thomas'

_publ_section_title
;
 Boronate Ester Bullvalenes.
;
_journal_issue 8
_journal_name_full 'Journal of the American Chemical Society'
_journal_page_first 3680
_journal_page_last 3685
_journal_paper_doi 10.1021/jacs.9b12930
_journal_volume 142
_journal_year 2020
_chemical_formula_moiety 'C22 H18'
_chemical_formula_sum 'C22 H18'
_chemical_formula_weight 282.36
_space_group_crystal_system triclinic
_space_group_IT_number 2
_space_group_name_Hall '-P 1'
_space_group_name_H-M_alt 'P -1'
_atom_sites_solution_hydrogens geom
_atom_sites_solution_primary direct
_audit_creation_date 2019-10-10
_audit_creation_method
;
Olex2 1.2
(compiled 2018.05.29 svn.r3508 for OlexSys, GUI svn.r5506)
;
_cell_angle_alpha 108.776(5)
_cell_angle_beta 90.715(5)
_cell_angle_gamma 96.917(4)
_cell_formula_units_Z 2
_cell_length_a 5.9975(3)
_cell_length_b 10.0967(5)
_cell_length_c 13.1405(8)
_cell_measurement_reflns_used 5460
_cell_measurement_temperature 150(2)
_cell_measurement_theta_max 29.0570
_cell_measurement_theta_min 3.8620
_cell_volume 746.78(7)
_computing_cell_refinement 'CrysAlisPro 1.171.38.46 (Rigaku OD, 2015)'
_computing_data_collection 'CrysAlisPro 1.171.38.46 (Rigaku OD, 2015)'
_computing_data_reduction 'CrysAlisPro 1.171.38.46 (Rigaku OD, 2015)'
_computing_molecular_graphics 'Olex2 (Dolomanov et al., 2009)'
_computing_publication_material 'Olex2 (Dolomanov et al., 2009)'
_computing_structure_refinement 'ShelXL (Sheldrick, 2015)'
_computing_structure_solution 'ShelXS (Sheldrick, 2008)'
_diffrn_ambient_environment N~2~
_diffrn_ambient_temperature 150(2)
_diffrn_detector 'CCD plate'
_diffrn_detector_area_resol_mean 16.1695
_diffrn_detector_type Eos
_diffrn_measured_fraction_theta_full 0.995
_diffrn_measured_fraction_theta_max 0.896
_diffrn_measurement_details
;
List of Runs (angles in degrees, time in seconds):

  # Type    Start    End  Width  t~exp~   \w     \q     \k     \f   Frames
--------------------------------------------------------------------------
  1  \w     -2.00  88.00   1.00    6.00    --   18.95  57.00-150.00   90
  2  \w     -2.00  88.00   1.00    6.00    --   18.95  57.00  60.00   90
  3  \w    -50.00  39.00   1.00    6.00    --   18.95 -57.00 -60.00   89
  4  \w    -50.00  39.00   1.00    6.00    --   18.95 -57.00  60.00   89
  5  \w    -25.00  22.00   1.00    6.00    --  -19.50 -99.00  90.00   47
  6  \w    -25.00  22.00   1.00    6.00    --  -19.50 -99.00-150.00   47
  7  \w     35.00  95.00   1.00    6.00    --   18.95 178.00 -60.00   60
  8  \w     -2.00  88.00   1.00    6.00    --   18.95  57.00 -30.00   90
  9  \w    -50.00  39.00   1.00    6.00    --   18.95 -57.00 -90.00   89
 10  \w    -74.00   6.00   1.00    6.00    --  -19.50 121.00  80.00   80
 11  \w    -94.00 -14.00   1.00    6.00    --  -19.50 152.00-119.00   80
 12  \w    -50.00  39.00   1.00    6.00    --   18.95 -57.00-180.00   89
 13  \w     35.00  89.00   1.00    6.00    --   18.95 178.00 120.00   54
 14  \w    -88.00   2.00   1.00    6.00    --  -19.50 -57.00  60.00   90
;
_diffrn_measurement_device 'four-circle diffractometer'
_diffrn_measurement_device_type 'Xcalibur, Eos'
_diffrn_measurement_method '\w scans'
_diffrn_orient_matrix_type 'CrysAlisPro convention (1999,Acta A55,543-557)'
_diffrn_orient_matrix_UB_11 0.0713526000
_diffrn_orient_matrix_UB_12 -0.0088449000
_diffrn_orient_matrix_UB_13 -0.0436951000
_diffrn_orient_matrix_UB_21 -0.0954983000
_diffrn_orient_matrix_UB_22 -0.0151703000
_diffrn_orient_matrix_UB_23 -0.0362146000
_diffrn_orient_matrix_UB_31 0.0048961000
_diffrn_orient_matrix_UB_32 0.0727596000
_diffrn_orient_matrix_UB_33 0.0062725000
_diffrn_radiation_monochromator graphite
_diffrn_radiation_probe x-ray
_diffrn_radiation_type MoK\a
_diffrn_radiation_wavelength 0.71073
_diffrn_reflns_av_R_equivalents 0.0412
_diffrn_reflns_av_unetI/netI 0.0298
_diffrn_reflns_Laue_measured_fraction_full 0.995
_diffrn_reflns_Laue_measured_fraction_max 0.896
_diffrn_reflns_limit_h_max 8
_diffrn_reflns_limit_h_min -8
_diffrn_reflns_limit_k_max 13
_diffrn_reflns_limit_k_min -13
_diffrn_reflns_limit_l_max 17
_diffrn_reflns_limit_l_min -17
_diffrn_reflns_number 16532
_diffrn_reflns_point_group_measured_fraction_full 0.995
_diffrn_reflns_point_group_measured_fraction_max 0.896
_diffrn_reflns_theta_full 27.000
_diffrn_reflns_theta_max 29.275
_diffrn_reflns_theta_min 3.427
_diffrn_source 'fine-focus sealed X-ray tube'
_diffrn_source_type 'Enhance (Mo) X-ray Source'
_exptl_absorpt_coefficient_mu 0.071
_exptl_absorpt_correction_T_max 1.00000
_exptl_absorpt_correction_T_min 0.98074
_exptl_absorpt_correction_type multi-scan
_exptl_absorpt_process_details
;
CrysAlisPro 1.171.38.46 (Rigaku Oxford Diffraction, 2015)
Empirical absorption correction using spherical harmonics,
 implemented in SCALE3 ABSPACK scaling algorithm.
;
_exptl_crystal_colour colourless
_exptl_crystal_density_diffrn 1.256
_exptl_crystal_description plate
_exptl_crystal_F_000 300
_exptl_crystal_size_max 0.47
_exptl_crystal_size_mid 0.38
_exptl_crystal_size_min 0.12
_refine_diff_density_max 0.257
_refine_diff_density_min -0.276
_refine_diff_density_rms 0.048
_refine_ls_extinction_method none
_refine_ls_goodness_of_fit_ref 1.040
_refine_ls_hydrogen_treatment constr
_refine_ls_matrix_type full
_refine_ls_number_parameters 199
_refine_ls_number_reflns 3635
_refine_ls_number_restraints 0
_refine_ls_restrained_S_all 1.040
_refine_ls_R_factor_all 0.0547
_refine_ls_R_factor_gt 0.0445
_refine_ls_shift/su_max 0.000
_refine_ls_shift/su_mean 0.000
_refine_ls_structure_factor_coef Fsqd
_refine_ls_weighting_details 'w=1/[\s^2^(Fo^2^)+(0.0437P)^2^+0.2767P] where P=(Fo^2^+2Fc^2^)/3'
_refine_ls_weighting_scheme calc
_refine_ls_wR_factor_gt 0.1004
_refine_ls_wR_factor_ref 0.1066
_reflns_Friedel_coverage 0.000
_reflns_number_gt 3073
_reflns_number_total 3635
_reflns_threshold_expression 'I > 2\s(I)'
_cod_data_source_file ja9b12930_si_002.cif
_cod_data_source_block C:\Users\chris\DOCUME~1\X-RAYC~1\Fallon\14AREP~1\HP322
_cod_depositor_comments 'Adding full bibliography for 4134168--4134181.cif.'
_cod_database_code 4134181
_shelxl_version_number 2014/6
_chemical_oxdiff_formula C22H18
_chemical_oxdiff_usercomment 'colourless plate (from rod) 0.47 x 0.38 x 0.12'
_shelx_space_group_comment
;
The symmetry employed for this shelxl refinement is uniquely defined
by the following loop, which should always be used as a source of
symmetry information in preference to the above space-group names.
They are only intended as comments.
;
_shelx_estimated_absorpt_t_max 0.992
_shelx_estimated_absorpt_t_min 0.967
_reflns_odcompleteness_completeness 99.80
_reflns_odcompleteness_iscentric 1
_reflns_odcompleteness_theta 26.32
_olex2_refinement_description
;
1. Fixed Uiso
 At 1.2 times of:
  All C(H) groups
2.a Ternary CH refined with riding coordinates:
 C1(H1), C4(H4), C5(H5), C10(H10)
2.b Aromatic/amide H refined with riding coordinates:
 C3(H3), C6(H6), C8(H8), C9(H9), C12(H12), C13(H13), C14(H14), C15(H15),
 C16(H16), C22(H22), C23(H23), C24(H24), C25(H25), C26(H26)
;
_olex2_submission_special_instructions 'No special instructions were received'
_oxdiff_exptl_absorpt_empirical_details
;
Empirical correction (ABSPACK) includes:
- Absorption correction using spherical harmonics
- Frame scaling
;
_oxdiff_exptl_absorpt_empirical_full_max 1.057
_oxdiff_exptl_absorpt_empirical_full_min 0.958

loop_
_space_group_symop_operation_xyz
'x, y, z'
'-x, -y, -z'

loop_
_atom_site_label
_atom_site_type_symbol
_atom_site_fract_x
_atom_site_fract_y
_atom_site_fract_z
_atom_site_U_iso_or_equiv
_atom_site_adp_type
_atom_site_occupancy
_atom_site_site_symmetry_order
_atom_site_calc_flag
_atom_site_refinement_flags_posn
_atom_site_refinement_flags_adp
_atom_site_refinement_flags_occupancy
_atom_site_disorder_assembly
_atom_site_disorder_group
C1 C 0.05994(19) 0.30610(11) 0.20635(9) 0.0167(2) Uani 1 1 d . . . . .
H1 H 0.0392 0.3116 0.2829 0.020 Uiso 1 1 calc R . . . .
C2 C 0.16153(18) 0.17120(11) 0.15101(9) 0.0156(2) Uani 1 1 d . . . . .
C3 C 0.20854(18) 0.13393(12) 0.04680(9) 0.0176(2) Uani 1 1 d . . . . .
H3 H 0.2719 0.0485 0.0187 0.021 Uiso 1 1 calc R . . . .
C4 C 0.1729(2) 0.21057(13) -0.02852(9) 0.0198(2) Uani 1 1 d . . . . .
H4 H 0.2217 0.1640 -0.1026 0.024 Uiso 1 1 calc R . . . .
C5 C 0.2002(2) 0.37235(13) 0.00517(10) 0.0207(3) Uani 1 1 d . . . . .
H5 H 0.2634 0.4109 -0.0512 0.025 Uiso 1 1 calc R . . . .
C6 C 0.27350(19) 0.46088(12) 0.11564(10) 0.0187(2) Uani 1 1 d . . . . .
H6 H 0.3685 0.5462 0.1232 0.022 Uiso 1 1 calc R . . . .
C7 C 0.22213(18) 0.43535(11) 0.20692(9) 0.0159(2) Uani 1 1 d . . . . .
C8 C -0.16964(19) 0.30037(12) 0.15480(10) 0.0211(3) Uani 1 1 d . . . . .
H8 H -0.2958 0.3038 0.1982 0.025 Uiso 1 1 calc R . . . .
C9 C -0.2054(2) 0.29077(13) 0.05256(11) 0.0241(3) Uani 1 1 d . . . . .
H9 H -0.3570 0.2856 0.0282 0.029 Uiso 1 1 calc R . . . .
C10 C -0.0337(2) 0.28736(13) -0.02634(10) 0.0227(3) Uani 1 1 d . . . . .
H10 H -0.0948 0.2810 -0.0991 0.027 Uiso 1 1 calc R . . . .
C11 C 0.19451(19) 0.07787(11) 0.21550(9) 0.0161(2) Uani 1 1 d . . . . .
C12 C 0.3848(2) 0.00862(12) 0.20741(10) 0.0207(3) Uani 1 1 d . . . . .
H12 H 0.4971 0.0217 0.1599 0.025 Uiso 1 1 calc R . . . .
C13 C 0.4118(2) -0.07922(13) 0.26803(11) 0.0260(3) Uani 1 1 d . . . . .
H13 H 0.5425 -0.1254 0.2617 0.031 Uiso 1 1 calc R . . . .
C14 C 0.2500(2) -0.09997(14) 0.33751(11) 0.0282(3) Uani 1 1 d . . . . .
H14 H 0.2692 -0.1599 0.3789 0.034 Uiso 1 1 calc R . . . .
C15 C 0.0597(2) -0.03246(13) 0.34620(10) 0.0257(3) Uani 1 1 d . . . . .
H15 H -0.0527 -0.0467 0.3933 0.031 Uiso 1 1 calc R . . . .
C16 C 0.0326(2) 0.05595(12) 0.28623(10) 0.0200(2) Uani 1 1 d . . . . .
H16 H -0.0979 0.1023 0.2933 0.024 Uiso 1 1 calc R . . . .
C21 C 0.32450(19) 0.53071(11) 0.31241(9) 0.0171(2) Uani 1 1 d . . . . .
C22 C 0.2013(2) 0.56095(12) 0.40472(10) 0.0226(3) Uani 1 1 d . . . . .
H22 H 0.0494 0.5189 0.4002 0.027 Uiso 1 1 calc R . . . .
C23 C 0.2972(3) 0.65148(13) 0.50295(11) 0.0292(3) Uani 1 1 d . . . . .
H23 H 0.2102 0.6712 0.5647 0.035 Uiso 1 1 calc R . . . .
C24 C 0.5183(2) 0.71321(13) 0.51155(11) 0.0300(3) Uani 1 1 d . . . . .
H24 H 0.5835 0.7750 0.5789 0.036 Uiso 1 1 calc R . . . .
C25 C 0.6436(2) 0.68412(13) 0.42104(11) 0.0265(3) Uani 1 1 d . . . . .
H25 H 0.7956 0.7262 0.4263 0.032 Uiso 1 1 calc R . . . .
C26 C 0.5485(2) 0.59380(12) 0.32254(10) 0.0212(3) Uani 1 1 d . . . . .
H26 H 0.6366 0.5745 0.2611 0.025 Uiso 1 1 calc R . . . .

loop_
_atom_site_aniso_label
_atom_site_aniso_U_11
_atom_site_aniso_U_22
_atom_site_aniso_U_33
_atom_site_aniso_U_23
_atom_site_aniso_U_13
_atom_site_aniso_U_12
C1 0.0177(5) 0.0139(5) 0.0181(6) 0.0046(4) 0.0039(4) 0.0016(4)
C2 0.0127(5) 0.0142(5) 0.0186(6) 0.0040(4) -0.0003(4) -0.0002(4)
C3 0.0138(5) 0.0180(5) 0.0196(6) 0.0040(4) 0.0004(4) 0.0028(4)
C4 0.0192(6) 0.0234(6) 0.0158(6) 0.0048(5) 0.0009(4) 0.0032(4)
C5 0.0205(6) 0.0243(6) 0.0195(6) 0.0106(5) 0.0009(4) 0.0015(5)
C6 0.0163(5) 0.0173(5) 0.0232(6) 0.0083(5) 0.0011(4) 0.0003(4)
C7 0.0136(5) 0.0139(5) 0.0202(6) 0.0053(4) 0.0017(4) 0.0022(4)
C8 0.0132(5) 0.0159(5) 0.0328(7) 0.0060(5) 0.0055(5) 0.0021(4)
C9 0.0140(6) 0.0216(6) 0.0363(7) 0.0089(5) -0.0028(5) 0.0028(4)
C10 0.0211(6) 0.0246(6) 0.0229(6) 0.0088(5) -0.0059(5) 0.0024(5)
C11 0.0175(5) 0.0126(5) 0.0153(5) 0.0018(4) -0.0020(4) -0.0013(4)
C12 0.0201(6) 0.0194(6) 0.0221(6) 0.0062(5) 0.0011(5) 0.0023(4)
C13 0.0259(6) 0.0228(6) 0.0310(7) 0.0099(5) -0.0025(5) 0.0066(5)
C14 0.0361(7) 0.0231(6) 0.0294(7) 0.0148(5) -0.0029(6) 0.0022(5)
C15 0.0287(7) 0.0247(6) 0.0247(7) 0.0113(5) 0.0033(5) -0.0022(5)
C16 0.0191(6) 0.0179(5) 0.0219(6) 0.0059(5) 0.0007(4) 0.0004(4)
C21 0.0193(6) 0.0122(5) 0.0210(6) 0.0066(4) 0.0005(4) 0.0034(4)
C22 0.0263(6) 0.0167(5) 0.0239(6) 0.0060(5) 0.0044(5) 0.0004(5)
C23 0.0439(8) 0.0209(6) 0.0203(6) 0.0043(5) 0.0060(6) 0.0011(5)
C24 0.0427(8) 0.0198(6) 0.0231(7) 0.0030(5) -0.0096(6) -0.0008(5)
C25 0.0224(6) 0.0196(6) 0.0359(7) 0.0080(5) -0.0077(5) 0.0002(5)
C26 0.0199(6) 0.0171(5) 0.0265(6) 0.0068(5) 0.0010(5) 0.0031(4)

loop_
_atom_type_symbol
_atom_type_description
_atom_type_scat_dispersion_real
_atom_type_scat_dispersion_imag
_atom_type_scat_source
C C 0.0033 0.0016 'International Tables Vol C Tables 4.2.6.8 and 6.1.1.4'
H H 0.0000 0.0000 'International Tables Vol C Tables 4.2.6.8 and 6.1.1.4'

loop_
_geom_angle_atom_site_label_1
_geom_angle_atom_site_label_2
_geom_angle_atom_site_label_3
_geom_angle
_geom_angle_site_symmetry_1
_geom_angle_site_symmetry_3
_geom_angle_publ_flag
C2 C1 C7 110.29(9) . . ?
C8 C1 C2 110.45(9) . . ?
C8 C1 C7 112.99(9) . . ?
C3 C2 C1 121.79(10) . . ?
C3 C2 C11 120.89(10) . . ?
C11 C2 C1 117.23(10) . . ?
C2 C3 C4 127.18(11) . . ?
C3 C4 C5 123.12(10) . . ?
C3 C4 C10 122.10(10) . . ?
C10 C4 C5 59.77(8) . . ?
C6 C5 C4 121.40(10) . . ?
C6 C5 C10 123.55(10) . . ?
C10 C5 C4 60.07(8) . . ?
C7 C6 C5 127.55(11) . . ?
C6 C7 C1 121.43(10) . . ?
C6 C7 C21 120.90(10) . . ?
C21 C7 C1 117.66(10) . . ?
C9 C8 C1 123.93(11) . . ?
C8 C9 C10 126.35(11) . . ?
C5 C10 C4 60.16(8) . . ?
C9 C10 C4 121.97(10) . . ?
C9 C10 C5 121.99(11) . . ?
C12 C11 C2 121.66(10) . . ?
C12 C11 C16 117.97(11) . . ?
C16 C11 C2 120.36(10) . . ?
C13 C12 C11 120.77(11) . . ?
C14 C13 C12 120.55(12) . . ?
C13 C14 C15 119.41(12) . . ?
C14 C15 C16 120.21(12) . . ?
C15 C16 C11 121.07(11) . . ?
C22 C21 C7 121.29(10) . . ?
C22 C21 C26 117.74(11) . . ?
C26 C21 C7 120.97(10) . . ?
C23 C22 C21 121.04(12) . . ?
C24 C23 C22 120.51(12) . . ?
C23 C24 C25 119.34(12) . . ?
C24 C25 C26 120.41(12) . . ?
C25 C26 C21 120.96(12) . . ?

loop_
_geom_bond_atom_site_label_1
_geom_bond_atom_site_label_2
_geom_bond_distance
_geom_bond_site_symmetry_2
_geom_bond_publ_flag
C1 C2 1.5259(15) . ?
C1 C7 1.5288(15) . ?
C1 C8 1.5134(16) . ?
C2 C3 1.3416(16) . ?
C2 C11 1.4832(15) . ?
C3 C4 1.4668(16) . ?
C4 C5 1.5360(17) . ?
C4 C10 1.5347(16) . ?
C5 C6 1.4676(17) . ?
C5 C10 1.5301(16) . ?
C6 C7 1.3376(16) . ?
C7 C21 1.4842(16) . ?
C8 C9 1.3282(19) . ?
C9 C10 1.4659(18) . ?
C11 C12 1.3965(16) . ?
C11 C16 1.3996(16) . ?
C12 C13 1.3906(17) . ?
C13 C14 1.3841(19) . ?
C14 C15 1.3862(19) . ?
C15 C16 1.3888(17) . ?
C21 C22 1.3960(17) . ?
C21 C26 1.4013(16) . ?
C22 C23 1.3884(18) . ?
C23 C24 1.383(2) . ?
C24 C25 1.384(2) . ?
C25 C26 1.3889(18) . ?

loop_
_geom_torsion_atom_site_label_1
_geom_torsion_atom_site_label_2
_geom_torsion_atom_site_label_3
_geom_torsion_atom_site_label_4
_geom_torsion
_geom_torsion_site_symmetry_1
_geom_torsion_site_symmetry_2
_geom_torsion_site_symmetry_3
_geom_torsion_site_symmetry_4
_geom_torsion_publ_flag
C1 C2 C3 C4 -0.16(18) . . . . ?
C1 C2 C11 C12 -140.96(11) . . . . ?
C1 C2 C11 C16 39.56(14) . . . . ?
C1 C7 C21 C22 -38.14(15) . . . . ?
C1 C7 C21 C26 142.03(11) . . . . ?
C1 C8 C9 C10 -1.48(19) . . . . ?
C2 C1 C7 C6 66.33(14) . . . . ?
C2 C1 C7 C21 -112.58(11) . . . . ?
C2 C1 C8 C9 -61.90(15) . . . . ?
C2 C3 C4 C5 34.85(18) . . . . ?
C2 C3 C4 C10 -37.67(18) . . . . ?
C2 C11 C12 C13 -179.55(11) . . . . ?
C2 C11 C16 C15 179.21(11) . . . . ?
C3 C2 C11 C12 42.46(16) . . . . ?
C3 C2 C11 C16 -137.03(12) . . . . ?
C3 C4 C5 C6 2.56(17) . . . . ?
C3 C4 C5 C10 -110.75(13) . . . . ?
C3 C4 C10 C5 112.40(12) . . . . ?
C3 C4 C10 C9 1.18(17) . . . . ?
C4 C5 C6 C7 -36.22(18) . . . . ?
C4 C5 C10 C9 111.18(13) . . . . ?
C5 C4 C10 C9 -111.22(13) . . . . ?
C5 C6 C7 C1 -3.60(19) . . . . ?
C5 C6 C7 C21 175.28(11) . . . . ?
C6 C5 C10 C4 -109.86(12) . . . . ?
C6 C5 C10 C9 1.32(18) . . . . ?
C6 C7 C21 C22 142.94(12) . . . . ?
C6 C7 C21 C26 -36.89(16) . . . . ?
C7 C1 C2 C3 -63.09(14) . . . . ?
C7 C1 C2 C11 120.36(10) . . . . ?
C7 C1 C8 C9 62.18(15) . . . . ?
C7 C21 C22 C23 -179.27(11) . . . . ?
C7 C21 C26 C25 179.36(10) . . . . ?
C8 C1 C2 C3 62.53(14) . . . . ?
C8 C1 C2 C11 -114.02(11) . . . . ?
C8 C1 C7 C6 -57.84(14) . . . . ?
C8 C1 C7 C21 123.25(11) . . . . ?
C8 C9 C10 C4 36.99(19) . . . . ?
C8 C9 C10 C5 -35.45(19) . . . . ?
C10 C4 C5 C6 113.30(13) . . . . ?
C10 C5 C6 C7 36.52(18) . . . . ?
C11 C2 C3 C4 176.27(11) . . . . ?
C11 C12 C13 C14 0.15(19) . . . . ?
C12 C11 C16 C15 -0.29(17) . . . . ?
C12 C13 C14 C15 0.1(2) . . . . ?
C13 C14 C15 C16 -0.4(2) . . . . ?
C14 C15 C16 C11 0.55(19) . . . . ?
C16 C11 C12 C13 -0.05(17) . . . . ?
C21 C22 C23 C24 -0.40(19) . . . . ?
C22 C21 C26 C25 -0.47(17) . . . . ?
C22 C23 C24 C25 0.1(2) . . . . ?
C23 C24 C25 C26 -0.05(19) . . . . ?
C24 C25 C26 C21 0.22(18) . . . . ?
C26 C21 C22 C23 0.56(17) . . . . ?
